data_4335530
loop_
_publ_author_name
'Celina Gwizdala'
'Prem N. Basa'
'John C. MacDonald'
'Shawn C. Burdette'

_publ_section_title
;
 Increasing the Dynamic Range of Metal Ion Affinity Changes in Zn2+
 Photocages Using Multiple Nitrobenzyl Groups
;
_journal_name_full 'Inorganic Chemistry'
_journal_page_first 8483
_journal_page_last 8494
_journal_paper_doi 10.1021/ic400465g
_journal_volume 52
_journal_year 2013
_chemical_formula_moiety 'C31 H29 N5 Zn, N4 O12 Zn'
_chemical_formula_sum 'C31 H29 N9 O12 Zn2'
_chemical_formula_weight 850.41
_chemical_name_common Dipyridylzinc
_chemical_name_systematic
;
 ?
;
_space_group_IT_number 14
_symmetry_cell_setting monoclinic
_symmetry_space_group_name_Hall '-P 2ybc'
_symmetry_space_group_name_H-M 'P 1 21/c 1'
_atom_sites_solution_hydrogens geom
_atom_sites_solution_primary direct
_atom_sites_solution_secondary difmap
_audit_creation_method SHELXL-97
_cell_angle_alpha 90.00
_cell_angle_beta 102.0940(10)
_cell_angle_gamma 90.00
_cell_formula_units_Z 4
_cell_length_a 10.4293(3)
_cell_length_b 15.1047(3)
_cell_length_c 22.6113(6)
_cell_measurement_reflns_used 3493
_cell_measurement_temperature 100(2)
_cell_measurement_theta_max 0.748
_cell_measurement_theta_min 0.653
_cell_volume 3482.93(15)
_computing_cell_refinement 'Bruker SAINT'
_computing_data_collection 'Bruker APEX2'
_computing_data_reduction 'Bruker SAINT'
_computing_molecular_graphics 'Bruker SHELXTL'
_computing_publication_material 'Bruker SHELXTL'
_computing_structure_refinement 'SHELXL-97 (Sheldrick, 2008)'
_computing_structure_solution 'SHELXS-97 (Sheldrick, 2008)'
_diffrn_ambient_temperature 100(2)
_diffrn_measured_fraction_theta_full 0.980
_diffrn_measured_fraction_theta_max 0.980
_diffrn_measurement_device_type 'Bruker APEX-II CCD'
_diffrn_measurement_method '\f and \w scans'
_diffrn_radiation_monochromator graphite
_diffrn_radiation_source 'fine-focus sealed tube'
_diffrn_radiation_type MoK\a
_diffrn_radiation_wavelength 0.71073
_diffrn_reflns_av_R_equivalents 0.0281
_diffrn_reflns_av_sigmaI/netI 0.0336
_diffrn_reflns_limit_h_max 12
_diffrn_reflns_limit_h_min -12
_diffrn_reflns_limit_k_max 17
_diffrn_reflns_limit_k_min -17
_diffrn_reflns_limit_l_max 26
_diffrn_reflns_limit_l_min -26
_diffrn_reflns_number 20511
_diffrn_reflns_theta_full 25.00
_diffrn_reflns_theta_max 25.00
_diffrn_reflns_theta_min 1.84
_diffrn_standards_decay_% 0
_diffrn_standards_interval_count 0
_diffrn_standards_interval_time 0
_diffrn_standards_number 0
_exptl_absorpt_coefficient_mu 1.454
_exptl_absorpt_correction_T_max 0.7597
_exptl_absorpt_correction_T_min 0.5301
_exptl_absorpt_correction_type multi-scan
_exptl_absorpt_process_details SADABS
_exptl_crystal_colour colorless
_exptl_crystal_density_diffrn 1.622
_exptl_crystal_description block
_exptl_crystal_F_000 1736
_exptl_crystal_size_max 0.50
_exptl_crystal_size_mid 0.25
_exptl_crystal_size_min 0.20
_refine_diff_density_max 0.557
_refine_diff_density_min -0.435
_refine_diff_density_rms 0.120
_refine_ls_extinction_method none
_refine_ls_goodness_of_fit_ref 1.294
_refine_ls_hydrogen_treatment mixed
_refine_ls_matrix_type full
_refine_ls_number_parameters 487
_refine_ls_number_reflns 5700
_refine_ls_number_restraints 0
_refine_ls_restrained_S_all 1.294
_refine_ls_R_factor_all 0.0800
_refine_ls_R_factor_gt 0.0674
_refine_ls_shift/su_max 0.000
_refine_ls_shift/su_mean 0.000
_refine_ls_structure_factor_coef Fsqd
_refine_ls_weighting_details 'calc w=1/[\s^2^(Fo^2^)+(0.0472P)^2^+7.3290P] where P=(Fo^2^+2Fc^2^)/3'
_refine_ls_weighting_scheme calc
_refine_ls_wR_factor_gt 0.1615
_refine_ls_wR_factor_ref 0.1709
_reflns_number_gt 4869
_reflns_number_total 6133
_reflns_threshold_expression >2sigma(I)
_cod_data_source_file ic400465g_si_002.cif
_cod_data_source_block shawn029
_cod_original_sg_symbol_H-M 'P 21/c'
_cod_original_formula_sum 'C31 H29 N9 O12 Zn2 '
_cod_database_code 4335530

loop_
_symmetry_equiv_pos_as_xyz
'x, y, z'
'-x, y+1/2, -z+1/2'
'-x, -y, -z'
'x, -y-1/2, z-1/2'

loop_
_atom_site_label
_atom_site_type_symbol
_atom_site_fract_x
_atom_site_fract_y
_atom_site_fract_z
_atom_site_U_iso_or_equiv
_atom_site_adp_type
_atom_site_occupancy
_atom_site_symmetry_multiplicity
_atom_site_calc_flag
_atom_site_refinement_flags
Zn1 Zn 0.72895(6) 0.15577(4) 0.19264(2) 0.0464(2) Uani 1 1 d .
N1 N 0.8008(4) 0.0130(3) 0.20808(19) 0.0522(10) Uani 1 1 d .
N2 N 0.6693(5) 0.2935(3) 0.2168(2) 0.0567(11) Uani 1 1 d .
C1 C 0.9324(7) 0.3391(6) 0.0694(4) 0.090(3) Uani 1 1 d .
H3 H 0.9701 0.3787 0.0451 0.108 Uiso 1 1 calc R
N3 N 0.8233(4) 0.2259(3) 0.13958(19) 0.0504(10) Uani 1 1 d .
C2 C 0.7319(5) 0.2152(4) 0.3154(2) 0.0517(12) Uani 1 1 d .
N4 N 0.7649(4) 0.1489(3) 0.28304(18) 0.0462(10) Uani 1 1 d .
C3 C 0.8855(5) -0.0125(3) 0.1678(2) 0.0520(12) Uani 1 1 d .
C4 C 0.8165(5) 0.0742(4) 0.3110(2) 0.0523(12) Uani 1 1 d .
C5 C 0.6643(7) 0.2940(4) 0.2820(3) 0.0716(18) Uani 1 1 d .
H31A H 0.5716 0.2947 0.2860 0.086 Uiso 1 1 calc R
H31B H 0.7064 0.3488 0.3008 0.086 Uiso 1 1 calc R
N5 N 0.5839(4) 0.0935(3) 0.13444(19) 0.0520(10) Uani 1 1 d .
C6 C 0.5453(5) 0.3175(4) 0.1776(2) 0.0544(13) Uani 1 1 d .
C7 C 0.4039(7) -0.0051(7) 0.0560(4) 0.094(3) Uani 1 1 d .
H15 H 0.3409 -0.0394 0.0291 0.112 Uiso 1 1 calc R
C8 C 0.3139(7) 0.2922(6) 0.1483(4) 0.093(2) Uani 1 1 d .
H11 H 0.2370 0.2632 0.1545 0.111 Uiso 1 1 calc R
C9 C 0.8631(7) 0.0058(4) 0.2731(3) 0.0690(17) Uani 1 1 d .
H25A H 0.9593 0.0114 0.2778 0.083 Uiso 1 1 calc R
H25B H 0.8446 -0.0536 0.2878 0.083 Uiso 1 1 calc R
C10 C 0.5023(6) 0.1326(5) 0.0880(3) 0.0655(16) Uani 1 1 d .
H13 H 0.5080 0.1947 0.0825 0.079 Uiso 1 1 calc R
C11 C 0.7499(6) 0.2099(5) 0.3771(3) 0.0652(16) Uani 1 1 d .
H29 H 0.7294 0.2590 0.3998 0.078 Uiso 1 1 calc R
C12 C 0.9281(7) 0.2500(6) 0.0566(3) 0.087(2) Uani 1 1 d .
H4 H 0.9635 0.2270 0.0244 0.104 Uiso 1 1 calc R
C13 C 0.4161(7) 0.3915(5) 0.0921(3) 0.081(2) Uani 1 1 d .
H9 H 0.4102 0.4311 0.0590 0.097 Uiso 1 1 calc R
C14 C 0.4323(7) 0.2752(5) 0.1863(3) 0.0764(18) Uani 1 1 d .
H12 H 0.4371 0.2344 0.2187 0.092 Uiso 1 1 calc R
C15 C 0.5778(5) 0.0059(4) 0.1423(3) 0.0550(13) Uani 1 1 d .
C16 C 1.0528(7) -0.0509(6) 0.0907(4) 0.093(2) Uani 1 1 d .
H22 H 1.1098 -0.0640 0.0642 0.112 Uiso 1 1 calc R
C17 C 0.4886(7) -0.0451(5) 0.1028(4) 0.081(2) Uani 1 1 d .
H16 H 0.4861 -0.1074 0.1081 0.097 Uiso 1 1 calc R
C18 C 0.8309(6) 0.0653(5) 0.3723(3) 0.0692(16) Uani 1 1 d .
H27 H 0.8640 0.0116 0.3915 0.083 Uiso 1 1 calc R
C19 C 0.8698(6) 0.1950(5) 0.0927(3) 0.0666(16) Uani 1 1 d .
H5 H 0.8628 0.1335 0.0838 0.080 Uiso 1 1 calc R
C20 C 0.5376(6) 0.3764(4) 0.1303(3) 0.0649(15) Uani 1 1 d .
H8 H 0.6138 0.4062 0.1239 0.078 Uiso 1 1 calc R
C21 C 0.9321(7) -0.0898(5) 0.0825(3) 0.087(2) Uani 1 1 d .
H21 H 0.9056 -0.1303 0.0500 0.104 Uiso 1 1 calc R
C22 C 0.8473(6) -0.0711(4) 0.1208(3) 0.0658(16) Uani 1 1 d .
H20 H 0.7636 -0.0985 0.1146 0.079 Uiso 1 1 calc R
C23 C 0.7845(6) 0.3422(4) 0.2069(3) 0.0661(16) Uani 1 1 d .
H6A H 0.8569 0.3342 0.2426 0.079 Uiso 1 1 calc R
H6B H 0.7631 0.4061 0.2034 0.079 Uiso 1 1 calc R
C24 C 1.0904(6) 0.0066(5) 0.1371(4) 0.085(2) Uani 1 1 d .
H23 H 1.1743 0.0337 0.1431 0.102 Uiso 1 1 calc R
C25 C 0.8838(6) 0.3708(5) 0.1159(3) 0.077(2) Uani 1 1 d .
H2 H 0.8861 0.4325 0.1241 0.092 Uiso 1 1 calc R
C26 C 0.4104(7) 0.0843(7) 0.0483(3) 0.089(2) Uani 1 1 d .
H14 H 0.3523 0.1128 0.0159 0.107 Uiso 1 1 calc R
C27 C 0.6716(6) -0.0317(4) 0.1962(3) 0.0617(15) Uani 1 1 d .
H18A H 0.6326 -0.0259 0.2324 0.074 Uiso 1 1 calc R
H18B H 0.6842 -0.0955 0.1894 0.074 Uiso 1 1 calc R
C28 C 0.8310(5) 0.3135(4) 0.1512(3) 0.0579(14) Uani 1 1 d .
C29 C 1.0078(6) 0.0262(4) 0.1758(3) 0.0696(16) Uani 1 1 d .
H24 H 1.0354 0.0667 0.2081 0.084 Uiso 1 1 calc R
C30 C 0.7976(7) 0.1332(5) 0.4058(3) 0.0773(19) Uani 1 1 d .
H28 H 0.8075 0.1275 0.4484 0.093 Uiso 1 1 calc R
N6 N 0.1299(5) 0.2552(4) 0.7825(3) 0.0691(13) Uani 1 1 d .
N7 N 0.3924(5) 0.4363(3) 0.7797(2) 0.0653(13) Uani 1 1 d .
O1 O 0.4089(6) 0.4819(5) 0.7384(3) 0.117(2) Uani 1 1 d .
O2 O 0.2911(5) 0.4431(3) 0.7991(3) 0.1014(18) Uani 1 1 d .
O3 O 0.0638(5) 0.3141(4) 0.7976(3) 0.1101(18) Uani 1 1 d .
O4 O 0.2481(4) 0.2476(3) 0.8102(2) 0.0749(12) Uani 1 1 d .
O5 O 0.0882(5) 0.2036(4) 0.7420(3) 0.1131(19) Uani 1 1 d .
O6 O 0.6038(6) 0.2589(6) 0.9903(3) 0.148(3) Uani 1 1 d .
N8 N 0.5191(7) 0.2980(7) 0.9562(3) 0.096(2) Uani 1 1 d .
O7 O 0.4414(6) 0.2547(4) 0.9165(3) 0.116(2) Uani 1 1 d .
O8 O 0.4711(6) 0.3832(4) 0.8055(4) 0.138(3) Uani 1 1 d .
C31 C 0.3059(7) 0.3505(6) 0.1014(4) 0.091(2) Uani 1 1 d .
H10 H 0.2237 0.3624 0.0754 0.109 Uiso 1 1 calc R
Zn2 Zn 0.31212(7) 0.34496(4) 0.86933(3) 0.0639(2) Uani 1 1 d .
O9 O 0.2128(6) 0.4287(4) 0.9095(3) 0.1099(19) Uani 1 1 d .
O10 O 0.1002(6) 0.4376(5) 0.9776(2) 0.115(2) Uani 1 1 d .
N9 N 0.1589(6) 0.3901(5) 0.9465(3) 0.0889(18) Uani 1 1 d .
O11 O 0.1689(7) 0.3103(5) 0.9507(3) 0.120(2) Uani 1 1 d .
O12 O 0.4999(8) 0.3789(6) 0.9527(4) 0.139(3) Uani 1 1 d .

loop_
_atom_site_aniso_label
_atom_site_aniso_U_11
_atom_site_aniso_U_22
_atom_site_aniso_U_33
_atom_site_aniso_U_23
_atom_site_aniso_U_13
_atom_site_aniso_U_12
Zn1 0.0563(4) 0.0426(3) 0.0413(3) -0.0012(2) 0.0124(3) 0.0025(3)
N1 0.054(3) 0.049(2) 0.054(3) 0.0016(19) 0.012(2) 0.009(2)
N2 0.061(3) 0.051(3) 0.056(3) -0.005(2) 0.008(2) 0.012(2)
C1 0.061(4) 0.123(7) 0.079(5) 0.047(5) -0.003(4) -0.027(4)
N3 0.045(2) 0.057(3) 0.050(2) 0.008(2) 0.010(2) 0.0039(19)
C2 0.042(3) 0.063(3) 0.048(3) -0.012(2) 0.007(2) 0.000(2)
N4 0.041(2) 0.057(3) 0.042(2) -0.0037(19) 0.0096(18) 0.0015(19)
C3 0.049(3) 0.049(3) 0.061(3) 0.000(2) 0.017(3) 0.005(2)
C4 0.048(3) 0.060(3) 0.050(3) 0.007(2) 0.013(2) 0.002(2)
C5 0.088(5) 0.073(4) 0.053(3) -0.010(3) 0.012(3) 0.030(3)
N5 0.051(3) 0.059(3) 0.048(2) -0.004(2) 0.015(2) 0.002(2)
C6 0.053(3) 0.056(3) 0.052(3) -0.008(2) 0.008(3) 0.013(3)
C7 0.056(4) 0.148(8) 0.083(5) -0.053(5) 0.025(4) -0.032(5)
C8 0.060(4) 0.119(6) 0.103(6) -0.011(5) 0.027(4) 0.006(4)
C9 0.087(4) 0.060(3) 0.060(4) 0.017(3) 0.015(3) 0.023(3)
C10 0.064(4) 0.083(4) 0.051(3) -0.008(3) 0.017(3) 0.005(3)
C11 0.057(3) 0.086(4) 0.051(3) -0.016(3) 0.009(3) 0.001(3)
C12 0.061(4) 0.140(8) 0.059(4) 0.024(4) 0.013(3) 0.001(4)
C13 0.080(5) 0.096(5) 0.063(4) 0.008(4) 0.007(3) 0.033(4)
C14 0.075(5) 0.088(5) 0.072(4) -0.001(3) 0.029(4) 0.014(4)
C15 0.052(3) 0.058(3) 0.065(3) -0.013(3) 0.035(3) -0.007(3)
C16 0.068(5) 0.124(7) 0.099(6) -0.022(5) 0.043(4) 0.000(4)
C17 0.077(5) 0.081(5) 0.097(5) -0.035(4) 0.048(4) -0.030(4)
C18 0.067(4) 0.082(4) 0.054(4) 0.013(3) 0.004(3) 0.001(3)
C19 0.057(4) 0.087(4) 0.056(3) 0.010(3) 0.011(3) 0.004(3)
C20 0.065(4) 0.063(3) 0.065(4) 0.002(3) 0.010(3) 0.014(3)
C21 0.075(5) 0.104(5) 0.088(5) -0.034(4) 0.033(4) -0.005(4)
C22 0.059(4) 0.069(4) 0.079(4) -0.015(3) 0.035(3) -0.004(3)
C23 0.060(4) 0.052(3) 0.077(4) -0.005(3) -0.006(3) 0.008(3)
C24 0.048(4) 0.098(5) 0.109(6) -0.003(5) 0.018(4) -0.002(3)
C25 0.059(4) 0.076(4) 0.083(5) 0.037(4) -0.017(4) -0.022(3)
C26 0.068(4) 0.133(7) 0.061(4) -0.028(4) 0.005(3) -0.003(5)
C27 0.073(4) 0.046(3) 0.075(4) 0.003(3) 0.038(3) -0.001(3)
C28 0.040(3) 0.057(3) 0.068(4) 0.014(3) -0.011(3) -0.003(2)
C29 0.060(4) 0.075(4) 0.072(4) -0.009(3) 0.010(3) 0.001(3)
C30 0.082(5) 0.106(5) 0.040(3) -0.002(3) 0.005(3) 0.003(4)
N6 0.053(3) 0.066(3) 0.087(4) 0.009(3) 0.010(3) -0.001(3)
N7 0.063(3) 0.066(3) 0.071(3) -0.013(3) 0.023(3) -0.003(3)
O1 0.115(4) 0.162(6) 0.087(4) 0.017(4) 0.048(3) -0.039(4)
O2 0.097(4) 0.059(3) 0.176(5) 0.011(3) 0.092(4) 0.013(2)
O3 0.073(3) 0.104(4) 0.158(5) 0.005(4) 0.034(3) 0.023(3)
O4 0.051(2) 0.058(2) 0.106(3) -0.002(2) -0.004(2) 0.0032(19)
O5 0.084(4) 0.130(5) 0.114(4) -0.036(4) -0.005(3) -0.019(3)
O6 0.089(4) 0.268(10) 0.081(4) 0.053(5) 0.007(3) 0.010(5)
N8 0.083(5) 0.137(7) 0.073(4) 0.004(5) 0.030(4) 0.003(5)
O7 0.108(4) 0.096(4) 0.128(5) -0.006(4) -0.016(4) 0.013(3)
O8 0.077(4) 0.096(4) 0.215(7) -0.001(5) -0.028(4) 0.016(3)
C31 0.054(4) 0.132(7) 0.086(5) -0.014(5) 0.011(4) 0.023(4)
Zn2 0.0693(5) 0.0544(4) 0.0717(5) -0.0002(3) 0.0231(4) -0.0018(3)
O9 0.150(5) 0.088(4) 0.111(4) 0.015(3) 0.072(4) 0.029(3)
O10 0.104(4) 0.165(6) 0.086(4) 0.011(4) 0.041(3) 0.040(4)
N9 0.083(4) 0.113(6) 0.068(4) 0.011(4) 0.011(3) 0.013(4)
O11 0.158(6) 0.095(4) 0.100(4) 0.018(3) 0.013(4) -0.021(4)
O12 0.160(7) 0.119(6) 0.154(6) -0.026(5) 0.070(5) -0.021(5)

loop_
_atom_type_symbol
_atom_type_description
_atom_type_scat_dispersion_real
_atom_type_scat_dispersion_imag
_atom_type_scat_source
C C 0.0033 0.0016 'International Tables Vol C Tables 4.2.6.8 and 6.1.1.4'
H H 0.0000 0.0000 'International Tables Vol C Tables 4.2.6.8 and 6.1.1.4'
N N 0.0061 0.0033 'International Tables Vol C Tables 4.2.6.8 and 6.1.1.4'
O O 0.0106 0.0060 'International Tables Vol C Tables 4.2.6.8 and 6.1.1.4'
Zn Zn 0.2839 1.4301 'International Tables Vol C Tables 4.2.6.8 and 6.1.1.4'

loop_
_geom_angle_atom_site_label_1
_geom_angle_atom_site_label_2
_geom_angle_atom_site_label_3
_geom_angle
N4 Zn1 N3 128.87(17)
N4 Zn1 N5 126.58(17)
N3 Zn1 N5 104.54(17)
N4 Zn1 N2 78.66(17)
N3 Zn1 N2 81.59(18)
N5 Zn1 N2 112.23(17)
N4 Zn1 N1 79.04(16)
N3 Zn1 N1 113.80(17)
N5 Zn1 N1 80.60(17)
N2 Zn1 N1 157.68(16)
C3 N1 C27 114.7(4)
C3 N1 C9 113.9(4)
C27 N1 C9 109.8(5)
C3 N1 Zn1 112.3(3)
C27 N1 Zn1 98.4(3)
C9 N1 Zn1 106.4(3)
C6 N2 C23 115.7(5)
C6 N2 C5 113.1(4)
C23 N2 C5 110.4(5)
C6 N2 Zn1 109.6(3)
C23 N2 Zn1 98.5(3)
C5 N2 Zn1 108.2(3)
C25 C1 C12 120.7(7)
C25 C1 H3 119.7
C12 C1 H3 119.7
C19 N3 C28 118.8(5)
C19 N3 Zn1 126.4(4)
C28 N3 Zn1 114.7(4)
N4 C2 C11 121.4(5)
N4 C2 C5 117.9(5)
C11 C2 C5 120.5(5)
C2 N4 C4 119.7(4)
C2 N4 Zn1 120.6(4)
C4 N4 Zn1 119.5(3)
C22 C3 C29 118.9(5)
C22 C3 N1 122.8(5)
C29 C3 N1 118.3(5)
N4 C4 C18 120.4(5)
N4 C4 C9 117.2(4)
C18 C4 C9 122.3(5)
N2 C5 C2 112.6(4)
N2 C5 H31A 109.1
C2 C5 H31A 109.1
N2 C5 H31B 109.1
C2 C5 H31B 109.1
H31A C5 H31B 107.8
C15 N5 C10 120.0(5)
C15 N5 Zn1 115.1(4)
C10 N5 Zn1 124.8(4)
C20 C6 C14 119.6(6)
C20 C6 N2 122.3(5)
C14 C6 N2 118.1(5)
C26 C7 C17 119.7(7)
C26 C7 H15 120.2
C17 C7 H15 120.2
C31 C8 C14 120.4(7)
C31 C8 H11 119.8
C14 C8 H11 119.8
N1 C9 C4 113.1(4)
N1 C9 H25A 109.0
C4 C9 H25A 109.0
N1 C9 H25B 109.0
C4 C9 H25B 109.0
H25A C9 H25B 107.8
N5 C10 C26 121.1(7)
N5 C10 H13 119.4
C26 C10 H13 119.4
C30 C11 C2 119.4(6)
C30 C11 H29 120.3
C2 C11 H29 120.3
C1 C12 C19 117.5(7)
C1 C12 H4 121.3
C19 C12 H4 121.3
C31 C13 C20 121.2(7)
C31 C13 H9 119.4
C20 C13 H9 119.4
C8 C14 C6 120.2(7)
C8 C14 H12 119.9
C6 C14 H12 119.9
N5 C15 C17 120.7(6)
N5 C15 C27 116.1(5)
C17 C15 C27 123.2(6)
C24 C16 C21 119.4(7)
C24 C16 H22 120.3
C21 C16 H22 120.3
C7 C17 C15 119.4(7)
C7 C17 H16 120.3
C15 C17 H16 120.3
C30 C18 C4 120.1(6)
C30 C18 H27 120.0
C4 C18 H27 120.0
N3 C19 C12 122.0(7)
N3 C19 H5 119.0
C12 C19 H5 119.0
C6 C20 C13 118.8(6)
C6 C20 H8 120.6
C13 C20 H8 120.6
C16 C21 C22 121.0(7)
C16 C21 H21 119.5
C22 C21 H21 119.5
C3 C22 C21 119.6(6)
C3 C22 H20 120.2
C21 C22 H20 120.2
N2 C23 C28 113.7(5)
N2 C23 H6A 108.8
C28 C23 H6A 108.8
N2 C23 H6B 108.8
C28 C23 H6B 108.8
H6A C23 H6B 107.7
C16 C24 C29 120.6(6)
C16 C24 H23 119.7
C29 C24 H23 119.7
C1 C25 C28 119.6(7)
C1 C25 H2 120.2
C28 C25 H2 120.2
C7 C26 C10 119.1(8)
C7 C26 H14 120.4
C10 C26 H14 120.4
N1 C27 C15 112.7(4)
N1 C27 H18A 109.0
C15 C27 H18A 109.0
N1 C27 H18B 109.0
C15 C27 H18B 109.0
H18A C27 H18B 107.8
N3 C28 C25 121.4(6)
N3 C28 C23 115.5(5)
C25 C28 C23 123.0(6)
C3 C29 C24 120.6(6)
C3 C29 H24 119.7
C24 C29 H24 119.7
C18 C30 C11 118.9(6)
C18 C30 H28 120.6
C11 C30 H28 120.6
O5 N6 O3 123.2(6)
O5 N6 O4 118.3(6)
O3 N6 O4 118.6(6)
O1 N7 O8 124.2(7)
O1 N7 O2 120.2(6)
O8 N7 O2 115.6(7)
N7 O2 Zn2 104.1(4)
N6 O4 Zn2 114.6(4)
O6 N8 O12 128.0(10)
O6 N8 O7 118.7(10)
O12 N8 O7 113.3(8)
N8 O7 Zn2 106.2(5)
N7 O8 Zn2 88.1(5)
C13 C31 C8 119.8(7)
C13 C31 H10 120.1
C8 C31 H10 120.1
O9 Zn2 O4 130.1(2)
O9 Zn2 O7 122.5(3)
O4 Zn2 O7 87.1(2)
O9 Zn2 O2 85.2(2)
O4 Zn2 O2 92.6(2)
O7 Zn2 O2 142.8(2)
O9 Zn2 O12 85.7(3)
O4 Zn2 O12 139.5(2)
O7 Zn2 O12 54.0(3)
O2 Zn2 O12 111.2(3)
O9 Zn2 O8 126.7(2)
O4 Zn2 O8 87.3(2)
O7 Zn2 O8 90.7(3)
O2 Zn2 O8 52.23(18)
O12 Zn2 O8 82.9(2)
N9 O9 Zn2 111.3(5)
O11 N9 O9 118.3(7)
O11 N9 O10 124.8(8)
O9 N9 O10 116.9(8)
N8 O12 Zn2 86.4(5)

loop_
_geom_bond_atom_site_label_1
_geom_bond_atom_site_label_2
_geom_bond_distance
Zn1 N4 2.002(4)
Zn1 N3 2.006(4)
Zn1 N5 2.018(4)
Zn1 N2 2.271(4)
Zn1 N1 2.285(4)
N1 C3 1.447(7)
N1 C27 1.481(7)
N1 C9 1.482(7)
N2 C6 1.453(7)
N2 C23 1.467(8)
N2 C5 1.485(7)
C1 C25 1.348(11)
C1 C12 1.374(11)
C1 H3 0.9500
N3 C19 1.340(7)
N3 C28 1.348(7)
C2 N4 1.328(6)
C2 C11 1.370(7)
C2 C5 1.504(8)
N4 C4 1.349(6)
C3 C22 1.376(8)
C3 C29 1.380(8)
C4 C18 1.369(8)
C4 C9 1.488(8)
C5 H31A 0.9900
C5 H31B 0.9900
N5 C15 1.337(7)
N5 C10 1.342(7)
C6 C20 1.381(8)
C6 C14 1.390(9)
C7 C26 1.365(12)
C7 C17 1.368(11)
C7 H15 0.9500
C8 C31 1.367(11)
C8 C14 1.374(10)
C8 H11 0.9500
C9 H25A 0.9900
C9 H25B 0.9900
C10 C26 1.378(9)
C10 H13 0.9500
C11 C30 1.369(9)
C11 H29 0.9500
C12 C19 1.391(9)
C12 H4 0.9500
C13 C31 1.359(11)
C13 C20 1.394(9)
C13 H9 0.9500
C14 H12 0.9500
C15 C17 1.382(9)
C15 C27 1.506(8)
C16 C24 1.355(10)
C16 C21 1.367(10)
C16 H22 0.9500
C17 H16 0.9500
C18 C30 1.364(9)
C18 H27 0.9500
C19 H5 0.9500
C20 H8 0.9500
C21 C22 1.391(8)
C21 H21 0.9500
C22 H20 0.9500
C23 C28 1.504(9)
C23 H6A 0.9900
C23 H6B 0.9900
C24 C29 1.383(9)
C24 H23 0.9500
C25 C28 1.369(8)
C25 H2 0.9500
C26 H14 0.9500
C27 H18A 0.9900
C27 H18B 0.9900
C29 H24 0.9500
C30 H28 0.9500
N6 O5 1.211(7)
N6 O3 1.218(7)
N6 O4 1.265(6)
N7 O1 1.202(7)
N7 O8 1.206(7)
N7 O2 1.230(6)
O2 Zn2 2.149(5)
O4 Zn2 2.006(4)
O6 N8 1.199(9)
N8 O12 1.237(10)
N8 O7 1.260(9)
O7 Zn2 2.053(6)
O8 Zn2 2.484(8)
C31 H10 0.9500
Zn2 O9 1.973(5)
Zn2 O12 2.470(8)
O9 N9 1.245(8)
O10 N9 1.251(8)
N9 O11 1.211(9)
